data_7005837
loop_
_publ_author_name
'Puntus, Lada'
'Zhuravlev, Konstantin'
'Lyssenko, Konstantin'
'Antipin, Mikhail'
'Pekareva, Irina'

_publ_section_title
;
 Luminescence and structural properties of lanthanide complexes of
 Schiff bases derived from pyridoxal and amino acids.
;
_journal_issue 36
_journal_name_full 'Dalton transactions (Cambridge, England : 2003)'
_journal_page_first 4079
_journal_page_last 4088
_journal_paper_doi 10.1039/B706020C
_journal_year 2007
_chemical_absolute_configuration ad
_chemical_formula_moiety 'C28 H34 Eu N8 O10, 4(H2 O), Cl'
_chemical_formula_sum 'C28 H42 Cl Eu N8 O14'
_chemical_formula_weight 902.11
_chemical_name_systematic
;
?
;
_space_group_IT_number 20
_symmetry_cell_setting orthorhombic
_symmetry_space_group_name_Hall 'C 2c 2'
_symmetry_space_group_name_H-M 'C 2 2 21'
_atom_sites_solution_hydrogens mixed
_atom_sites_solution_primary direct
_atom_sites_solution_secondary difmap
_audit_creation_method SHELXL-97
_cell_angle_alpha 90.00
_cell_angle_beta 90.00
_cell_angle_gamma 90.00
_cell_formula_units_Z 4
_cell_length_a 7.2681(19)
_cell_length_b 20.816(5)
_cell_length_c 23.403(6)
_cell_measurement_reflns_used 744
_cell_measurement_temperature 100(2)
_cell_measurement_theta_max 19.58
_cell_measurement_theta_min 2.62
_cell_volume 3540.7(16)
_computing_cell_refinement 'APEX2 (Bruker, 2005)'
_computing_data_collection 'APEX2 (Bruker, 2005)'
_computing_data_reduction 'APEX2 (Bruker, 2005)'
_computing_molecular_graphics 'SHELXTL ver. 5.1 (Sheldrick, 1998)'
_computing_publication_material 'SHELXTL ver. 5.1 (Sheldrick, 1998)'
_computing_structure_refinement 'SHELXTL ver. 5.1 (Sheldrick, 1998)'
_computing_structure_solution 'SHELXTL ver. 5.1 (Sheldrick, 1998)'
_diffrn_ambient_temperature 100(2)
_diffrn_measured_fraction_theta_full 1.000
_diffrn_measured_fraction_theta_max 1.000
_diffrn_measurement_device_type 'Bruker SMART APEX2 CCD area detector'
_diffrn_measurement_method 'phi and omega scans'
_diffrn_radiation_monochromator graphite
_diffrn_radiation_source 'fine-focus sealed tube'
_diffrn_radiation_type MoK\a
_diffrn_radiation_wavelength 0.71073
_diffrn_reflns_av_R_equivalents 0.1654
_diffrn_reflns_av_sigmaI/netI 0.1467
_diffrn_reflns_limit_h_max 9
_diffrn_reflns_limit_h_min -9
_diffrn_reflns_limit_k_max 26
_diffrn_reflns_limit_k_min -24
_diffrn_reflns_limit_l_max 29
_diffrn_reflns_limit_l_min -29
_diffrn_reflns_number 15989
_diffrn_reflns_theta_full 27.00
_diffrn_reflns_theta_max 27.00
_diffrn_reflns_theta_min 1.74
_exptl_absorpt_coefficient_mu 1.925
_exptl_absorpt_correction_T_max 0.9270
_exptl_absorpt_correction_T_min 0.8162
_exptl_absorpt_correction_type multi-scan
_exptl_absorpt_process_details 'APEX2 (Bruker, 2005)'
_exptl_crystal_colour yellow
_exptl_crystal_density_diffrn 1.692
_exptl_crystal_density_meas 0
_exptl_crystal_density_method 'not measured'
_exptl_crystal_description plate
_exptl_crystal_F_000 1832
_exptl_crystal_size_max 0.11
_exptl_crystal_size_mid 0.08
_exptl_crystal_size_min 0.04
_refine_diff_density_max 1.158
_refine_diff_density_min -1.508
_refine_diff_density_rms 0.188
_refine_ls_abs_structure_details 'Flack H D (1983), Acta Cryst. A39, 876-881'
_refine_ls_abs_structure_Flack 0.01(3)
_refine_ls_extinction_method none
_refine_ls_goodness_of_fit_ref 1.041
_refine_ls_hydrogen_treatment constr
_refine_ls_matrix_type full
_refine_ls_number_parameters 236
_refine_ls_number_reflns 3859
_refine_ls_number_restraints 68
_refine_ls_restrained_S_all 1.033
_refine_ls_R_factor_all 0.1000
_refine_ls_R_factor_gt 0.0626
_refine_ls_shift/su_max 0.000
_refine_ls_shift/su_mean 0.000
_refine_ls_structure_factor_coef Fsqd
_refine_ls_weighting_details 'calc w=1/[\s^2^(Fo^2^)+(0.0400P)^2^+0.0000P] where P=(Fo^2^+2Fc^2^)/3'
_refine_ls_weighting_scheme calc
_refine_ls_wR_factor_gt 0.1148
_refine_ls_wR_factor_ref 0.1286
_reflns_number_gt 2833
_reflns_number_total 3859
_reflns_threshold_expression I>2u(I)
_cod_data_source_file B706020C.txt
_cod_data_source_block a
_cod_depositor_comments
;
The following automatic conversions were performed:
'_symmetry_cell_setting' value 'Orthorhombic' changed to 'orthorhombic'
according to '/home/saulius/struct/CIF-dictionaries/cif_core.dic'
dictionary named 'cif_core.dic' version 2.4.1 from 2010-06-29.

Automatic conversion script
Id: cif_fix_enum 1527 2010-12-29 10:47:43Z saulius 
;
_cod_original_sg_symbol_H-M C222(1)
_cod_database_code 7005837

loop_
_symmetry_equiv_pos_as_xyz
'x, y, z'
'-x, -y, z+1/2'
'-x, y, -z+1/2'
'x, -y, -z'
'x+1/2, y+1/2, z'
'-x+1/2, -y+1/2, z+1/2'
'-x+1/2, y+1/2, -z+1/2'
'x+1/2, -y+1/2, -z'

loop_
_atom_site_label
_atom_site_type_symbol
_atom_site_fract_x
_atom_site_fract_y
_atom_site_fract_z
_atom_site_U_iso_or_equiv
_atom_site_adp_type
_atom_site_occupancy
_atom_site_symmetry_multiplicity
_atom_site_calc_flag
_atom_site_refinement_flags
_atom_site_disorder_assembly
_atom_site_disorder_group
Eu1 Eu 0.5000 0.76868(3) 0.7500 0.01355(16) Uani 1 2 d SU . .
Cl1 Cl 0.0924(7) 0.9266(2) 0.50298(19) 0.0214(11) Uani 0.50 1 d P . .
O1W O 0.4075(9) 0.7979(3) 0.6543(3) 0.0215(16) Uani 1 1 d U . .
H1WA H 0.3479 0.8312 0.6444 0.026 Uiso 1 1 d R . .
H1WB H 0.3342 0.7783 0.6320 0.026 Uiso 1 1 d R . .
N1 N 0.2948(13) 0.5144(4) 0.7228(4) 0.0161(13) Uani 1 1 d U . .
H1A H 0.3217 0.4795 0.7049 0.019 Uiso 1 1 calc R . .
O1 O 0.3570(9) 0.6826(3) 0.7057(3) 0.0184(15) Uani 1 1 d U . .
C1 C 0.3414(13) 0.5705(5) 0.6981(4) 0.015(2) Uani 1 1 d U . .
O2 O -0.0052(18) 0.4956(3) 0.8708(2) 0.0274(15) Uani 1 1 d U . .
H2O H 0.0295 0.4566 0.8696 0.033 Uiso 1 1 d R . .
O2W O 0.2326(10) 0.9098(3) 0.6171(3) 0.0272(18) Uani 1 1 d . . .
H2WA H 0.2216 0.9119 0.5810 0.033 Uiso 1 1 d R . .
H2WB H 0.1318 0.9083 0.6355 0.033 Uiso 1 1 d R . .
C2 C 0.3032(16) 0.6292(5) 0.7286(4) 0.015(2) Uani 1 1 d U . .
N2 N 0.2079(10) 0.7381(4) 0.8049(3) 0.0161(13) Uani 1 1 d U . .
O3W O -0.3034(11) 0.9495(4) 0.5366(3) 0.041(2) Uani 1 1 d . . .
H3WA H -0.1908 0.9442 0.5279 0.049 Uiso 1 1 d R . .
H3WB H -0.2999 0.9751 0.5648 0.049 Uiso 1 1 d R . .
O3 O 0.2976(10) 0.8555(3) 0.7700(3) 0.0213(16) Uani 1 1 d U . .
C3 C 0.2052(16) 0.6249(5) 0.7809(4) 0.018(2) Uani 1 1 d U . .
N3 N -0.1645(11) 0.7351(5) 0.9186(3) 0.0238(18) Uani 1 1 d U . .
O4 O 0.0867(10) 0.9044(3) 0.8235(3) 0.0217(16) Uani 1 1 d U . .
C4 C 0.1618(14) 0.5644(5) 0.8036(4) 0.017(2) Uani 1 1 d U . .
N4 N -0.0720(12) 0.6593(5) 0.9789(4) 0.028(2) Uani 1 1 d U . .
H4A H -0.0757 0.6274 1.0021 0.033 Uiso 1 1 calc R . .
C5 C 0.2099(16) 0.5092(5) 0.7730(5) 0.020(3) Uani 1 1 d U . .
H5A H 0.1825 0.4688 0.7877 0.024 Uiso 1 1 calc R . .
C6 C 0.4270(14) 0.5690(5) 0.6394(4) 0.019(2) Uani 1 1 d U . .
H6A H 0.4863 0.5284 0.6335 0.029 Uiso 1 1 calc R . .
H6B H 0.5161 0.6029 0.6363 0.029 Uiso 1 1 calc R . .
H6C H 0.3330 0.5749 0.6111 0.029 Uiso 1 1 calc R . .
C7 C 0.0742(13) 0.5579(4) 0.8621(4) 0.017(2) Uani 1 1 d U . .
H7A H 0.1667 0.5656 0.8912 0.021 Uiso 1 1 calc R . .
H7B H -0.0207 0.5903 0.8664 0.021 Uiso 1 1 calc R . .
C8 C 0.1355(14) 0.6832(5) 0.8072(4) 0.015(2) Uani 1 1 d U . .
H8A H 0.0265 0.6797 0.8278 0.018 Uiso 1 1 calc R . .
C9 C 0.1078(13) 0.7920(4) 0.8311(4) 0.0144(19) Uani 1 1 d U . .
H9A H -0.0233 0.7869 0.8223 0.017 Uiso 1 1 calc R . .
C10 C 0.1307(15) 0.7915(5) 0.8972(4) 0.020(2) Uani 1 1 d U . .
H10A H 0.2603 0.7869 0.9063 0.024 Uiso 1 1 calc R . .
H10B H 0.0899 0.8325 0.9123 0.024 Uiso 1 1 calc R . .
C11 C 0.0276(16) 0.7397(5) 0.9258(3) 0.017(2) Uani 1 1 d U . .
C12 C -0.2141(15) 0.6861(5) 0.9511(4) 0.021(2) Uani 1 1 d U . .
H12A H -0.3348 0.6717 0.9543 0.026 Uiso 1 1 calc R . .
C13 C 0.0828(16) 0.6940(6) 0.9622(5) 0.028(3) Uani 1 1 d U . .
H13A H 0.2030 0.6868 0.9742 0.034 Uiso 1 1 calc R . .
C14 C 0.1714(13) 0.8553(5) 0.8065(4) 0.0129(19) Uani 1 1 d U . .

loop_
_atom_site_aniso_label
_atom_site_aniso_U_11
_atom_site_aniso_U_22
_atom_site_aniso_U_33
_atom_site_aniso_U_23
_atom_site_aniso_U_13
_atom_site_aniso_U_12
Eu1 0.0166(3) 0.0074(3) 0.0167(3) 0.000 0.0026(6) 0.000
Cl1 0.034(3) 0.015(3) 0.015(2) -0.004(2) -0.011(2) 0.009(2)
O1W 0.028(4) 0.013(4) 0.023(3) 0.004(3) -0.004(3) 0.003(3)
N1 0.023(3) 0.008(3) 0.017(3) 0.000(2) 0.003(2) 0.003(3)
O1 0.021(4) 0.013(3) 0.021(4) -0.004(3) 0.010(3) -0.003(3)
C1 0.021(6) 0.009(4) 0.013(4) -0.003(3) -0.006(4) -0.005(4)
O2 0.038(4) 0.007(3) 0.037(3) 0.002(2) 0.019(6) 0.003(6)
O2W 0.033(5) 0.022(5) 0.027(4) 0.001(3) 0.008(3) -0.005(3)
C2 0.023(6) 0.011(4) 0.012(5) 0.001(3) -0.005(4) -0.001(4)
N2 0.023(3) 0.008(3) 0.017(3) 0.000(2) 0.003(2) 0.003(3)
O3W 0.044(5) 0.040(6) 0.038(5) -0.016(4) 0.022(4) -0.010(4)
O3 0.029(4) 0.009(3) 0.025(4) -0.001(3) 0.004(3) 0.002(3)
C3 0.025(6) 0.007(4) 0.022(5) 0.001(4) 0.011(5) 0.000(5)
N3 0.022(4) 0.019(5) 0.030(5) 0.003(4) 0.007(3) -0.002(4)
O4 0.025(4) 0.012(4) 0.028(4) 0.008(3) 0.011(3) -0.001(3)
C4 0.021(6) 0.016(5) 0.013(5) 0.001(4) 0.000(4) -0.004(4)
N4 0.042(6) 0.026(6) 0.016(5) 0.004(4) 0.003(4) -0.004(4)
C5 0.025(7) 0.010(5) 0.026(5) 0.000(4) 0.005(4) 0.005(5)
C6 0.026(6) 0.008(5) 0.023(5) -0.005(4) 0.000(4) 0.003(4)
C7 0.022(5) 0.009(5) 0.021(5) -0.006(4) 0.001(4) -0.003(4)
C8 0.030(6) 0.009(4) 0.005(4) 0.004(4) -0.001(4) -0.004(4)
C9 0.017(5) 0.010(4) 0.016(4) -0.002(3) 0.001(4) 0.005(4)
C10 0.029(6) 0.006(5) 0.024(5) -0.003(4) 0.005(4) 0.000(4)
C11 0.022(6) 0.012(4) 0.016(4) -0.003(3) 0.002(4) 0.001(5)
C12 0.024(5) 0.015(6) 0.024(6) -0.005(4) 0.010(4) -0.004(4)
C13 0.030(5) 0.027(7) 0.028(7) 0.006(5) -0.004(5) -0.001(5)
C14 0.013(5) 0.010(4) 0.016(5) 0.005(4) -0.005(4) 0.001(4)

loop_
_atom_type_symbol
_atom_type_description
_atom_type_scat_dispersion_real
_atom_type_scat_dispersion_imag
_atom_type_scat_source
C C 0.0033 0.0016 'International Tables Vol C Tables 4.2.6.8 and 6.1.1.4'
H H 0.0000 0.0000 'International Tables Vol C Tables 4.2.6.8 and 6.1.1.4'
N N 0.0061 0.0033 'International Tables Vol C Tables 4.2.6.8 and 6.1.1.4'
O O 0.0106 0.0060 'International Tables Vol C Tables 4.2.6.8 and 6.1.1.4'
Eu Eu -0.1578 3.6682 'International Tables Vol C Tables 4.2.6.8 and 6.1.1.4'
Cl Cl 0.1484 0.1585 'International Tables Vol C Tables 4.2.6.8 and 6.1.1.4'

loop_
_geom_angle_atom_site_label_1
_geom_angle_atom_site_label_2
_geom_angle_atom_site_label_3
_geom_angle
_geom_angle_site_symmetry_1
_geom_angle_site_symmetry_3
_geom_angle_publ_flag
O1 Eu1 O1 78.7(3) 3_656 . ?
O1 Eu1 O3 113.5(2) 3_656 3_656 ?
O1 Eu1 O3 141.0(2) . 3_656 ?
O1 Eu1 O3 141.0(2) 3_656 . ?
O1 Eu1 O3 113.5(2) . . ?
O3 Eu1 O3 81.0(3) 3_656 . ?
O1 Eu1 O1W 69.8(2) 3_656 3_656 ?
O1 Eu1 O1W 137.3(2) . 3_656 ?
O3 Eu1 O1W 79.6(2) 3_656 3_656 ?
O3 Eu1 O1W 78.3(2) . 3_656 ?
O1 Eu1 O1W 137.3(2) 3_656 . ?
O1 Eu1 O1W 69.8(2) . . ?
O3 Eu1 O1W 78.3(2) 3_656 . ?
O3 Eu1 O1W 79.6(2) . . ?
O1W Eu1 O1W 150.9(3) 3_656 . ?
O1 Eu1 N2 87.4(2) 3_656 . ?
O1 Eu1 N2 70.2(2) . . ?
O3 Eu1 N2 143.2(3) 3_656 . ?
O3 Eu1 N2 65.0(3) . . ?
O1W Eu1 N2 80.1(2) 3_656 . ?
O1W Eu1 N2 107.3(2) . . ?
O1 Eu1 N2 70.2(2) 3_656 3_656 ?
O1 Eu1 N2 87.4(2) . 3_656 ?
O3 Eu1 N2 65.0(3) 3_656 3_656 ?
O3 Eu1 N2 143.2(3) . 3_656 ?
O1W Eu1 N2 107.3(2) 3_656 3_656 ?
O1W Eu1 N2 80.1(2) . 3_656 ?
N2 Eu1 N2 151.2(4) . 3_656 ?
Eu1 O1W H1WA 126.8 . . ?
Eu1 O1W H1WB 128.5 . . ?
H1WA O1W H1WB 84.6 . . ?
C5 N1 C1 124.5(10) . . ?
C5 N1 H1A 117.8 . . ?
C1 N1 H1A 117.8 . . ?
C2 O1 Eu1 127.9(6) . . ?
N1 C1 C2 118.3(9) . . ?
N1 C1 C6 118.5(9) . . ?
C2 C1 C6 123.2(9) . . ?
C7 O2 H2O 137.6 . . ?
H2WA O2W H2WB 115.2 . . ?
O1 C2 C3 124.2(10) . . ?
O1 C2 C1 117.7(9) . . ?
C3 C2 C1 118.1(10) . . ?
C8 N2 C9 117.9(8) . . ?
C8 N2 Eu1 126.4(7) . . ?
C9 N2 Eu1 115.4(6) . . ?
H3WA O3W H3WB 103.8 . . ?
C14 O3 Eu1 125.8(6) . . ?
C4 C3 C2 119.7(10) . . ?
C4 C3 C8 120.7(10) . . ?
C2 C3 C8 119.3(10) . . ?
C12 N3 C11 104.7(9) . . ?
C5 C4 C3 119.1(10) . . ?
C5 C4 C7 119.6(9) . . ?
C3 C4 C7 121.1(9) . . ?
C12 N4 C13 105.7(9) . . ?
C12 N4 H4A 127.2 . . ?
C13 N4 H4A 127.2 . . ?
N1 C5 C4 120.1(11) . . ?
N1 C5 H5A 119.9 . . ?
C4 C5 H5A 120.0 . . ?
C1 C6 H6A 109.5 . . ?
C1 C6 H6B 109.5 . . ?
H6A C6 H6B 109.5 . . ?
C1 C6 H6C 109.5 . . ?
H6A C6 H6C 109.5 . . ?
H6B C6 H6C 109.5 . . ?
O2 C7 C4 112.2(7) . . ?
O2 C7 H7A 109.2 . . ?
C4 C7 H7A 109.2 . . ?
O2 C7 H7B 109.1 . . ?
C4 C7 H7B 109.2 . . ?
H7A C7 H7B 107.9 . . ?
N2 C8 C3 126.5(10) . . ?
N2 C8 H8A 116.8 . . ?
C3 C8 H8A 116.8 . . ?
N2 C9 C14 110.8(8) . . ?
N2 C9 C10 110.8(7) . . ?
C14 C9 C10 110.6(8) . . ?
N2 C9 H9A 108.2 . . ?
C14 C9 H9A 108.2 . . ?
C10 C9 H9A 108.2 . . ?
C11 C10 C9 113.7(8) . . ?
C11 C10 H10A 108.8 . . ?
C9 C10 H10A 108.8 . . ?
C11 C10 H10B 108.8 . . ?
C9 C10 H10B 108.8 . . ?
H10A C10 H10B 107.7 . . ?
C13 C11 N3 109.0(10) . . ?
C13 C11 C10 131.0(11) . . ?
N3 C11 C10 120.0(9) . . ?
N3 C12 N4 112.9(10) . . ?
N3 C12 H12A 123.5 . . ?
N4 C12 H12A 123.5 . . ?
C11 C13 N4 107.7(10) . . ?
C11 C13 H13A 126.1 . . ?
N4 C13 H13A 126.1 . . ?
O4 C14 O3 124.8(9) . . ?
O4 C14 C9 116.1(9) . . ?
O3 C14 C9 119.1(9) . . ?

loop_
_geom_bond_atom_site_label_1
_geom_bond_atom_site_label_2
_geom_bond_distance
_geom_bond_site_symmetry_2
_geom_bond_publ_flag
Eu1 O1 2.316(7) 3_656 ?
Eu1 O1 2.316(7) . ?
Eu1 O3 2.377(7) 3_656 ?
Eu1 O3 2.377(7) . ?
Eu1 O1W 2.417(6) 3_656 ?
Eu1 O1W 2.417(6) . ?
Eu1 N2 2.562(8) . ?
Eu1 N2 2.562(8) 3_656 ?
O1W H1WA 0.8500 . ?
O1W H1WB 0.8499 . ?
N1 C5 1.331(10) . ?
N1 C1 1.345(13) . ?
N1 H1A 0.8600 . ?
O1 C2 1.296(12) . ?
C1 C2 1.442(14) . ?
C1 C6 1.508(12) . ?
O2 C7 1.435(11) . ?
O2 H2O 0.8500 . ?
O2W H2WA 0.8501 . ?
O2W H2WB 0.8501 . ?
C2 C3 1.418(12) . ?
N2 C8 1.259(12) . ?
N2 C9 1.470(11) . ?
O3W H3WA 0.8502 . ?
O3W H3WB 0.8496 . ?
O3 C14 1.253(11) . ?
C3 C4 1.404(14) . ?
C3 C8 1.452(14) . ?
N3 C12 1.321(13) . ?
N3 C11 1.410(14) . ?
O4 C14 1.258(12) . ?
C4 C5 1.399(14) . ?
C4 C7 1.516(12) . ?
N4 C12 1.342(14) . ?
N4 C13 1.392(13) . ?
N4 H4A 0.8600 . ?
C5 H5A 0.9300 . ?
C6 H6A 0.9600 . ?
C6 H6B 0.9600 . ?
C6 H6C 0.9600 . ?
C7 H7A 0.9700 . ?
C7 H7B 0.9700 . ?
C8 H8A 0.9300 . ?
C9 C14 1.510(13) . ?
C9 C10 1.558(12) . ?
C9 H9A 0.9800 . ?
C10 C11 1.473(14) . ?
C10 H10A 0.9700 . ?
C10 H10B 0.9700 . ?
C11 C13 1.337(14) . ?
C12 H12A 0.9300 . ?
C13 H13A 0.9300 . ?
